data_4511901
loop_
_publ_author_name
'B\'ezier, David'
'Brookhart, Maurice'

_publ_section_title
;
 Applications of PC(sp3)P Iridium Complexes in Transfer Dehydrogenation of
 Alkanes
;
_journal_issue 10
_journal_name_full 'ACS Catalysis'
_journal_page_first 3411
_journal_paper_doi 10.1021/cs500892p
_journal_volume 4
_journal_year 2014
_chemical_formula_moiety 'C32 H40 Cl Ir P2'
_chemical_formula_sum 'C32 H40 Cl Ir P2'
_chemical_formula_weight 714.23
_chemical_name_systematic
;
 ?
;
_space_group_crystal_system orthorhombic
_space_group_IT_number 33
_space_group_name_Hall 'P 2c -2n'
_space_group_name_H-M_alt 'P n a 21'
_symmetry_space_group_name_Hall 'P 2c -2n'
_symmetry_space_group_name_H-M 'P n a 21'
_atom_sites_solution_hydrogens mixed
_atom_sites_solution_primary iterative
_audit_creation_date 2014-06-20
_audit_creation_method
;
Olex2 1.2
(compiled 2014.06.18 svn.r2945 for OlexSys, GUI svn.r4846)
;
_cell_angle_alpha 90
_cell_angle_beta 90
_cell_angle_gamma 90
_cell_formula_units_Z 4
_cell_length_a 15.2261(5)
_cell_length_b 11.1905(4)
_cell_length_c 17.3055(6)
_cell_measurement_reflns_used 9940
_cell_measurement_temperature 100
_cell_measurement_theta_max 72.43
_cell_measurement_theta_min 4.71
_cell_volume 2948.64(18)
_computing_cell_refinement 'SAINT v8.34A (Bruker, 2013)'
_computing_data_reduction 'SAINT v8.34A (Bruker, 2013)'
_computing_molecular_graphics 'Olex2 (Dolomanov et al., 2009)'
_computing_publication_material 'Olex2 (Dolomanov et al., 2009)'
_computing_structure_refinement 'XL (Sheldrick, 2008)'
_computing_structure_solution 'olex2.solve (Bourhis et al., 2013)'
_diffrn_ambient_temperature 100
_diffrn_measured_fraction_theta_full 0.998
_diffrn_measured_fraction_theta_max 0.989
_diffrn_measurement_device_type 'Bruker APEX-II CCD'
_diffrn_measurement_method '\f and \w scans'
_diffrn_radiation_type CuK\a
_diffrn_radiation_wavelength 1.54178
_diffrn_reflns_av_R_equivalents 0.0251
_diffrn_reflns_av_unetI/netI 0.0225
_diffrn_reflns_Laue_measured_fraction_full 0.998
_diffrn_reflns_Laue_measured_fraction_max 0.989
_diffrn_reflns_limit_h_max 18
_diffrn_reflns_limit_h_min -18
_diffrn_reflns_limit_k_max 13
_diffrn_reflns_limit_k_min -13
_diffrn_reflns_limit_l_max 20
_diffrn_reflns_limit_l_min -21
_diffrn_reflns_number 24589
_diffrn_reflns_point_group_measured_fraction_full 0.998
_diffrn_reflns_point_group_measured_fraction_max 0.989
_diffrn_reflns_theta_full 67.679
_diffrn_reflns_theta_max 72.448
_diffrn_reflns_theta_min 4.706
_diffrn_standards_number 0
_exptl_absorpt_coefficient_mu 10.758
_exptl_absorpt_correction_T_max 0.7536
_exptl_absorpt_correction_T_min 0.4991
_exptl_absorpt_correction_type multi-scan
_exptl_absorpt_process_details
;
SADABS-2012/1 (Bruker,2012) was used for absorption correction.
wR2(int) was 0.0929 before and 0.0385 after correction.
The Ratio of minimum to maximum transmission is 0.6623.
The \l/2 correction factor is 0.0015.
;
_exptl_crystal_colour 'clear brown'
_exptl_crystal_colour_lustre clear
_exptl_crystal_colour_primary brown
_exptl_crystal_density_diffrn 1.609
_exptl_crystal_description block
_exptl_crystal_F_000 1424
_exptl_crystal_size_max 0.3
_exptl_crystal_size_mid 0.25
_exptl_crystal_size_min 0.25
_refine_diff_density_max 0.802
_refine_diff_density_min -0.564
_refine_diff_density_rms 0.070
_refine_ls_abs_structure_details
;
 Refined as an inversion twin.
;
_refine_ls_abs_structure_Flack 0.424(7)
_refine_ls_extinction_method none
_refine_ls_goodness_of_fit_ref 1.074
_refine_ls_hydrogen_treatment mixed
_refine_ls_matrix_type full
_refine_ls_number_parameters 338
_refine_ls_number_reflns 5620
_refine_ls_number_restraints 1
_refine_ls_restrained_S_all 1.074
_refine_ls_R_factor_all 0.0163
_refine_ls_R_factor_gt 0.0161
_refine_ls_shift/su_max 0.002
_refine_ls_shift/su_mean 0.000
_refine_ls_structure_factor_coef Fsqd
_refine_ls_weighting_details 'w=1/[\s^2^(Fo^2^)+(0.0142P)^2^+2.2603P] where P=(Fo^2^+2Fc^2^)/3'
_refine_ls_weighting_scheme calc
_refine_ls_wR_factor_gt 0.0372
_refine_ls_wR_factor_ref 0.0373
_reflns_Friedel_coverage 0.933
_reflns_Friedel_fraction_full 0.999
_reflns_Friedel_fraction_max 0.990
_reflns_number_gt 5575
_reflns_number_total 5620
_reflns_threshold_expression 'I > 2\s(I)'
_cod_data_source_file cs500892p_si_002.cif
_cod_data_source_block x1406007
_cod_depositor_comments 'Adding full bibliography for 4511901.cif.'
_cod_database_code 4511901
_shelxl_version_number 2014-3
_shelx_space_group_comment
;
The symmetry employed for this shelxl refinement is uniquely defined
by the following loop, which should always be used as a source of
symmetry information in preference to the above space-group names.
They are only intended as comments.
;
_olex2_refinement_description
;
1. Fixed Uiso
 At 1.2 times of:
  All C(H) groups
 At 1.5 times of:
  All C(H,H,H) groups
2.a Ternary CH refined with riding coordinates:
 C1(H1), C4(H4), C12(H12), C27(H27), C30(H30)
2.b Aromatic/amide H refined with riding coordinates:
 C8(H8), C9(H9), C10(H10), C14(H14), C15(H15), C16(H16), C22(H22), C23(H23),
 C24(H24), C25(H25)
2.c Idealised Me refined as rotating group:
 C2(H2A,H2B,H2C), C3(H3A,H3B,H3C), C5(H5A,H5B,H5C), C6(H6A,H6B,H6C), C28(H28A,
 H28B,H28C), C29(H29A,H29B,H29C), C31(H31A,H31B,H31C), C32(H32A,H32B,H32C)
;
_olex2_submission_original_sample_id DB906
_olex2_submission_special_instructions 'No special instructions were received'

loop_
_space_group_symop_operation_xyz
'x, y, z'
'-x, -y, z+1/2'
'-x+1/2, y+1/2, z+1/2'
'x+1/2, -y+1/2, z'

loop_
_atom_site_label
_atom_site_type_symbol
_atom_site_fract_x
_atom_site_fract_y
_atom_site_fract_z
_atom_site_U_iso_or_equiv
_atom_site_adp_type
_atom_site_occupancy
_atom_site_site_symmetry_order
_atom_site_calc_flag
_atom_site_refinement_flags_posn
Ir1 Ir 0.68246(2) 0.47340(2) 0.72476(2) 0.00855(5) Uani 1 1 d .
Cl1 Cl 0.76637(6) 0.29629(8) 0.74374(5) 0.0173(2) Uani 1 1 d .
P1 P 0.77136(6) 0.61740(9) 0.77771(5) 0.01186(18) Uani 1 1 d .
P2 P 0.55402(6) 0.38549(8) 0.68642(5) 0.01040(17) Uani 1 1 d .
C1 C 0.7580(3) 0.6420(4) 0.8824(2) 0.0203(9) Uani 1 1 d .
H1 H 0.7978 0.7090 0.8978 0.024 Uiso 1 1 calc R
C2 C 0.6646(4) 0.6771(5) 0.9039(3) 0.0309(12) Uani 1 1 d .
H2A H 0.6466 0.7463 0.8730 0.046 Uiso 1 1 calc GR
H2B H 0.6622 0.6977 0.9589 0.046 Uiso 1 1 calc GR
H2C H 0.6250 0.6100 0.8936 0.046 Uiso 1 1 calc GR
C3 C 0.7859(5) 0.5306(5) 0.9275(4) 0.0353(16) Uani 1 1 d .
H3A H 0.7503 0.4623 0.9110 0.053 Uiso 1 1 calc GR
H3B H 0.7772 0.5444 0.9829 0.053 Uiso 1 1 calc GR
H3C H 0.8480 0.5139 0.9175 0.053 Uiso 1 1 calc GR
C4 C 0.8926(3) 0.6149(5) 0.7646(4) 0.0314(12) Uani 1 1 d .
H4 H 0.9155 0.5539 0.8017 0.038 Uiso 1 1 calc R
C5 C 0.9401(3) 0.7301(5) 0.7833(4) 0.0421(14) Uani 1 1 d .
H5A H 0.9205 0.7931 0.7480 0.063 Uiso 1 1 calc GR
H5B H 1.0036 0.7182 0.7775 0.063 Uiso 1 1 calc GR
H5C H 0.9271 0.7535 0.8367 0.063 Uiso 1 1 calc GR
C6 C 0.9155(4) 0.5708(7) 0.6862(4) 0.0429(16) Uani 1 1 d .
H6A H 0.8834 0.4967 0.6757 0.064 Uiso 1 1 calc GR
H6B H 0.9788 0.5554 0.6835 0.064 Uiso 1 1 calc GR
H6C H 0.8996 0.6312 0.6477 0.064 Uiso 1 1 calc GR
C7 C 0.7292(2) 0.7518(3) 0.7317(3) 0.0122(7) Uani 1 1 d .
C8 C 0.7443(3) 0.8723(4) 0.7519(2) 0.0155(8) Uani 1 1 d .
H8 H 0.7779 0.8912 0.7965 0.019 Uiso 1 1 calc R
C9 C 0.7100(3) 0.9628(3) 0.7066(2) 0.0173(10) Uani 1 1 d .
H9 H 0.7175 1.0436 0.7220 0.021 Uiso 1 1 calc R
C10 C 0.6643(3) 0.9368(4) 0.6382(2) 0.0143(7) Uani 1 1 d .
H10 H 0.6434 0.9995 0.6061 0.017 Uiso 1 1 calc R
C11 C 0.6501(2) 0.8191(3) 0.6183(2) 0.0112(7) Uani 1 1 d .
C12 C 0.6107(3) 0.7704(3) 0.5435(2) 0.0129(7) Uani 1 1 d .
H12 H 0.5943 0.8345 0.5059 0.015 Uiso 1 1 calc R
C13 C 0.5339(3) 0.6910(3) 0.5661(2) 0.0131(7) Uani 1 1 d .
C14 C 0.4479(3) 0.6978(4) 0.5402(2) 0.0171(8) Uani 1 1 d .
H14 H 0.4300 0.7609 0.5071 0.020 Uiso 1 1 calc R
C15 C 0.3878(3) 0.6106(4) 0.5635(2) 0.0190(8) Uani 1 1 d .
H15 H 0.3281 0.6172 0.5483 0.023 Uiso 1 1 calc R
C16 C 0.4141(3) 0.5149(4) 0.6084(2) 0.0165(8) Uani 1 1 d .
H16 H 0.3732 0.4541 0.6216 0.020 Uiso 1 1 calc R
C17 C 0.5013(3) 0.5074(4) 0.6345(2) 0.0129(7) Uani 1 1 d .
C18 C 0.5594(2) 0.5989(3) 0.6157(2) 0.0111(7) Uani 1 1 d .
C19 C 0.6557(2) 0.6000(3) 0.6417(2) 0.0086(6) Uani 1 1 d .
C20 C 0.6775(2) 0.7278(4) 0.6672(2) 0.0112(7) Uani 1 1 d .
C21 C 0.6806(2) 0.6843(4) 0.5119(3) 0.0125(8) Uani 1 1 d .
C22 C 0.7181(3) 0.6907(4) 0.4389(2) 0.0158(8) Uani 1 1 d .
H22 H 0.7015 0.7525 0.4041 0.019 Uiso 1 1 calc R
C23 C 0.7804(3) 0.6057(4) 0.4170(2) 0.0179(8) Uani 1 1 d .
H23 H 0.8065 0.6093 0.3672 0.021 Uiso 1 1 calc R
C24 C 0.8043(3) 0.5158(4) 0.4681(3) 0.0185(9) Uani 1 1 d .
H24 H 0.8467 0.4581 0.4529 0.022 Uiso 1 1 calc R
C25 C 0.7666(3) 0.5091(4) 0.5420(3) 0.0145(9) Uani 1 1 d .
H25 H 0.7834 0.4475 0.5769 0.017 Uiso 1 1 calc R
C26 C 0.7048(2) 0.5932(4) 0.5634(2) 0.0112(7) Uani 1 1 d .
C27 C 0.5529(3) 0.2551(4) 0.6214(2) 0.0152(8) Uani 1 1 d .
H27 H 0.5765 0.1860 0.6516 0.018 Uiso 1 1 calc R
C28 C 0.6158(4) 0.2757(5) 0.5538(3) 0.0326(11) Uani 1 1 d .
H28A H 0.5984 0.3480 0.5257 0.049 Uiso 1 1 calc GR
H28B H 0.6137 0.2069 0.5188 0.049 Uiso 1 1 calc GR
H28C H 0.6757 0.2855 0.5735 0.049 Uiso 1 1 calc GR
C29 C 0.4632(3) 0.2186(4) 0.5922(3) 0.0275(10) Uani 1 1 d .
H29A H 0.4229 0.2099 0.6360 0.041 Uiso 1 1 calc GR
H29B H 0.4677 0.1423 0.5647 0.041 Uiso 1 1 calc GR
H29C H 0.4407 0.2799 0.5569 0.041 Uiso 1 1 calc GR
C30 C 0.4788(2) 0.3415(4) 0.7655(2) 0.0158(8) Uani 1 1 d .
H30 H 0.4209 0.3208 0.7418 0.019 Uiso 1 1 calc R
C31 C 0.5126(4) 0.2314(5) 0.8071(3) 0.0362(13) Uani 1 1 d .
H31A H 0.5232 0.1675 0.7695 0.054 Uiso 1 1 calc GR
H31B H 0.4688 0.2048 0.8449 0.054 Uiso 1 1 calc GR
H31C H 0.5676 0.2507 0.8338 0.054 Uiso 1 1 calc GR
C32 C 0.4639(4) 0.4431(5) 0.8217(3) 0.0348(12) Uani 1 1 d .
H32A H 0.5193 0.4630 0.8475 0.052 Uiso 1 1 calc GR
H32B H 0.4204 0.4189 0.8604 0.052 Uiso 1 1 calc GR
H32C H 0.4423 0.5133 0.7937 0.052 Uiso 1 1 calc GR
H H 0.626(5) 0.547(6) 0.757(4) 0.041(18) Uiso 1 1 d .

loop_
_atom_site_aniso_label
_atom_site_aniso_U_11
_atom_site_aniso_U_22
_atom_site_aniso_U_33
_atom_site_aniso_U_23
_atom_site_aniso_U_13
_atom_site_aniso_U_12
Ir1 0.00905(7) 0.00802(7) 0.00859(7) 0.00082(9) -0.00052(8) -0.00039(4)
Cl1 0.0169(4) 0.0125(4) 0.0224(5) 0.0022(3) -0.0018(3) 0.0041(3)
P1 0.0125(4) 0.0105(4) 0.0125(4) 0.0002(3) -0.0020(3) -0.0013(3)
P2 0.0101(4) 0.0094(4) 0.0117(4) 0.0004(4) -0.0002(3) -0.0010(3)
C1 0.035(2) 0.016(2) 0.0100(17) 0.0016(16) -0.0082(16) -0.0032(18)
C2 0.044(3) 0.036(3) 0.013(2) -0.006(2) 0.008(2) -0.006(2)
C3 0.060(4) 0.026(3) 0.020(3) 0.006(2) -0.012(3) 0.001(2)
C4 0.014(2) 0.028(2) 0.053(3) -0.007(3) -0.004(2) -0.0017(19)
C5 0.024(3) 0.038(3) 0.064(4) -0.018(3) -0.003(2) -0.009(2)
C6 0.027(3) 0.065(4) 0.037(3) -0.007(3) 0.011(2) -0.017(3)
C7 0.0138(14) 0.0116(15) 0.0113(17) -0.0013(17) 0.0018(18) -0.0016(12)
C8 0.0200(19) 0.0144(19) 0.0121(15) -0.0044(15) 0.0022(13) -0.0037(14)
C9 0.0219(19) 0.0108(17) 0.019(3) -0.0034(14) 0.0070(14) -0.0020(14)
C10 0.0165(18) 0.0110(18) 0.0155(18) 0.0034(16) 0.0065(14) 0.0004(15)
C11 0.0108(17) 0.0121(18) 0.0106(16) -0.0017(14) 0.0044(13) 0.0007(14)
C12 0.0177(19) 0.0089(17) 0.0120(16) 0.0015(14) -0.0028(14) 0.0010(14)
C13 0.0150(18) 0.0112(18) 0.0132(16) -0.0009(15) 0.0016(14) 0.0006(14)
C14 0.019(2) 0.0139(19) 0.0179(18) 0.0015(15) -0.0047(15) 0.0032(15)
C15 0.0118(18) 0.020(2) 0.025(2) -0.0004(17) -0.0054(15) 0.0027(15)
C16 0.0123(18) 0.016(2) 0.021(2) 0.0009(16) -0.0017(15) -0.0011(15)
C17 0.0143(18) 0.0111(18) 0.0132(17) -0.0008(15) 0.0015(15) 0.0015(15)
C18 0.0113(17) 0.0106(17) 0.0113(16) -0.0012(14) -0.0015(13) 0.0028(13)
C19 0.0118(17) 0.0070(16) 0.0070(15) 0.0034(13) -0.0002(13) 0.0003(13)
C20 0.0123(17) 0.0119(19) 0.0093(15) -0.0009(15) 0.0046(13) 0.0005(13)
C21 0.015(2) 0.012(2) 0.010(2) -0.0035(17) 0.0008(14) -0.0048(15)
C22 0.021(2) 0.0157(19) 0.0110(17) 0.0011(15) -0.0006(15) -0.0075(15)
C23 0.021(2) 0.021(2) 0.0121(17) -0.0050(16) 0.0059(14) -0.0077(16)
C24 0.021(2) 0.017(2) 0.018(2) -0.0064(16) 0.0054(16) -0.0001(15)
C25 0.013(2) 0.016(2) 0.015(2) -0.0021(17) 0.0026(16) -0.0016(16)
C26 0.0136(17) 0.0114(18) 0.0088(16) -0.0003(14) 0.0013(14) -0.0042(15)
C27 0.0181(19) 0.0113(19) 0.0162(19) -0.0049(15) 0.0000(15) -0.0025(15)
C28 0.045(3) 0.027(3) 0.026(2) -0.015(2) 0.016(2) -0.013(2)
C29 0.024(2) 0.024(2) 0.035(2) -0.012(2) -0.0060(19) -0.0062(18)
C30 0.0119(18) 0.0170(19) 0.0186(19) 0.0025(16) 0.0030(14) -0.0046(14)
C31 0.039(3) 0.035(3) 0.035(3) 0.019(2) 0.011(2) 0.009(2)
C32 0.042(3) 0.026(3) 0.036(3) -0.004(2) 0.029(2) -0.008(2)

loop_
_atom_type_symbol
_atom_type_description
_atom_type_scat_dispersion_real
_atom_type_scat_dispersion_imag
_atom_type_scat_source
C C 0.0181 0.0091 'International Tables Vol C Tables 4.2.6.8 and 6.1.1.4'
H H 0.0000 0.0000 'International Tables Vol C Tables 4.2.6.8 and 6.1.1.4'
Cl Cl 0.3639 0.7018 'International Tables Vol C Tables 4.2.6.8 and 6.1.1.4'
Ir Ir -4.7710 6.5667 'International Tables Vol C Tables 4.2.6.8 and 6.1.1.4'
P P 0.2955 0.4335 'International Tables Vol C Tables 4.2.6.8 and 6.1.1.4'

loop_
_geom_angle_atom_site_label_1
_geom_angle_atom_site_label_2
_geom_angle_atom_site_label_3
_geom_angle
Cl1 Ir1 H 145(3)
P1 Ir1 Cl1 102.30(3)
P1 Ir1 H 77(3)
P2 Ir1 Cl1 98.09(3)
P2 Ir1 P1 157.20(3)
P2 Ir1 H 80(3)
C19 Ir1 Cl1 140.83(10)
C19 Ir1 P1 84.99(10)
C19 Ir1 P2 85.64(10)
C19 Ir1 H 75(3)
C1 P1 Ir1 115.61(15)
C1 P1 C4 103.4(2)
C4 P1 Ir1 121.72(18)
C7 P1 Ir1 101.38(13)
C7 P1 C1 105.5(2)
C7 P1 C4 108.0(2)
C17 P2 Ir1 101.44(14)
C17 P2 C27 106.71(19)
C17 P2 C30 106.94(18)
C27 P2 Ir1 121.71(14)
C27 P2 C30 103.59(19)
C30 P2 Ir1 115.39(13)
P1 C1 H1 107.9
C2 C1 P1 112.4(3)
C2 C1 H1 107.9
C2 C1 C3 110.2(5)
C3 C1 P1 110.4(4)
C3 C1 H1 107.9
C1 C2 H2A 109.5
C1 C2 H2B 109.5
C1 C2 H2C 109.5
H2A C2 H2B 109.5
H2A C2 H2C 109.5
H2B C2 H2C 109.5
C1 C3 H3A 109.5
C1 C3 H3B 109.5
C1 C3 H3C 109.5
H3A C3 H3B 109.5
H3A C3 H3C 109.5
H3B C3 H3C 109.5
P1 C4 H4 106.1
C5 C4 P1 115.8(4)
C5 C4 H4 106.1
C6 C4 P1 110.5(4)
C6 C4 H4 106.1
C6 C4 C5 111.5(5)
C4 C5 H5A 109.5
C4 C5 H5B 109.5
C4 C5 H5C 109.5
H5A C5 H5B 109.5
H5A C5 H5C 109.5
H5B C5 H5C 109.5
C4 C6 H6A 109.5
C4 C6 H6B 109.5
C4 C6 H6C 109.5
H6A C6 H6B 109.5
H6A C6 H6C 109.5
H6B C6 H6C 109.5
C8 C7 P1 128.6(3)
C20 C7 P1 113.0(3)
C20 C7 C8 118.4(4)
C7 C8 H8 120.1
C9 C8 C7 119.8(4)
C9 C8 H8 120.1
C8 C9 H9 119.5
C8 C9 C10 120.9(4)
C10 C9 H9 119.5
C9 C10 H10 120.4
C11 C10 C9 119.1(4)
C11 C10 H10 120.4
C10 C11 C12 127.9(4)
C10 C11 C20 120.2(4)
C20 C11 C12 111.8(3)
C11 C12 H12 113.1
C11 C12 C21 104.7(3)
C13 C12 C11 107.0(3)
C13 C12 H12 113.1
C13 C12 C21 104.9(3)
C21 C12 H12 113.1
C14 C13 C12 127.8(4)
C14 C13 C18 120.1(4)
C18 C13 C12 112.1(3)
C13 C14 H14 120.4
C13 C14 C15 119.2(4)
C15 C14 H14 120.4
C14 C15 H15 119.5
C16 C15 C14 120.9(4)
C16 C15 H15 119.5
C15 C16 H16 120.0
C15 C16 C17 120.0(4)
C17 C16 H16 120.0
C16 C17 P2 128.3(3)
C18 C17 P2 112.7(3)
C18 C17 C16 118.8(4)
C13 C18 C19 116.1(3)
C17 C18 C13 120.7(3)
C17 C18 C19 123.0(3)
C18 C19 Ir1 112.9(2)
C18 C19 C26 101.8(3)
C20 C19 Ir1 113.4(2)
C20 C19 C18 107.4(3)
C20 C19 C26 101.1(3)
C26 C19 Ir1 118.8(3)
C7 C20 C19 122.2(3)
C11 C20 C7 121.1(4)
C11 C20 C19 116.4(3)
C22 C21 C12 125.2(4)
C22 C21 C26 120.5(4)
C26 C21 C12 114.3(3)
C21 C22 H22 120.3
C21 C22 C23 119.4(4)
C23 C22 H22 120.3
C22 C23 H23 120.0
C24 C23 C22 120.0(4)
C24 C23 H23 120.0
C23 C24 H24 119.6
C23 C24 C25 120.8(4)
C25 C24 H24 119.6
C24 C25 H25 120.5
C26 C25 C24 119.1(4)
C26 C25 H25 120.5
C21 C26 C19 113.1(3)
C25 C26 C19 126.6(4)
C25 C26 C21 120.3(4)
P2 C27 H27 106.9
C28 C27 P2 110.0(3)
C28 C27 H27 106.9
C29 C27 P2 115.2(3)
C29 C27 H27 106.9
C29 C27 C28 110.5(4)
C27 C28 H28A 109.5
C27 C28 H28B 109.5
C27 C28 H28C 109.5
H28A C28 H28B 109.5
H28A C28 H28C 109.5
H28B C28 H28C 109.5
C27 C29 H29A 109.5
C27 C29 H29B 109.5
C27 C29 H29C 109.5
H29A C29 H29B 109.5
H29A C29 H29C 109.5
H29B C29 H29C 109.5
P2 C30 H30 107.7
C31 C30 P2 111.0(3)
C31 C30 H30 107.7
C32 C30 P2 111.6(3)
C32 C30 H30 107.7
C32 C30 C31 110.8(4)
C30 C31 H31A 109.5
C30 C31 H31B 109.5
C30 C31 H31C 109.5
H31A C31 H31B 109.5
H31A C31 H31C 109.5
H31B C31 H31C 109.5
C30 C32 H32A 109.5
C30 C32 H32B 109.5
C30 C32 H32C 109.5
H32A C32 H32B 109.5
H32A C32 H32C 109.5
H32B C32 H32C 109.5

loop_
_geom_bond_atom_site_label_1
_geom_bond_atom_site_label_2
_geom_bond_distance
Ir1 Cl1 2.3808(9)
Ir1 P1 2.2952(9)
Ir1 P2 2.2876(9)
Ir1 C19 2.059(3)
Ir1 H 1.31(7)
P1 C1 1.844(4)
P1 C4 1.860(5)
P1 C7 1.819(4)
P2 C17 1.821(4)
P2 C27 1.842(4)
P2 C30 1.850(4)
C1 H1 1.0000
C1 C2 1.522(7)
C1 C3 1.530(7)
C2 H2A 0.9800
C2 H2B 0.9800
C2 H2C 0.9800
C3 H3A 0.9800
C3 H3B 0.9800
C3 H3C 0.9800
C4 H4 1.0000
C4 C5 1.514(7)
C4 C6 1.484(8)
C5 H5A 0.9800
C5 H5B 0.9800
C5 H5C 0.9800
C6 H6A 0.9800
C6 H6B 0.9800
C6 H6C 0.9800
C7 C8 1.413(5)
C7 C20 1.392(6)
C8 H8 0.9500
C8 C9 1.382(6)
C9 H9 0.9500
C9 C10 1.404(6)
C10 H10 0.9500
C10 C11 1.378(6)
C11 C12 1.527(5)
C11 C20 1.391(6)
C12 H12 1.0000
C12 C13 1.520(5)
C12 C21 1.535(5)
C13 C14 1.386(6)
C13 C18 1.397(5)
C14 H14 0.9500
C14 C15 1.396(6)
C15 H15 0.9500
C15 C16 1.383(6)
C16 H16 0.9500
C16 C17 1.404(6)
C17 C18 1.392(6)
C18 C19 1.534(5)
C19 C20 1.533(5)
C19 C26 1.550(5)
C21 C22 1.388(6)
C21 C26 1.404(6)
C22 H22 0.9500
C22 C23 1.397(6)
C23 H23 0.9500
C23 C24 1.388(7)
C24 H24 0.9500
C24 C25 1.404(6)
C25 H25 0.9500
C25 C26 1.382(6)
C27 H27 1.0000
C27 C28 1.530(6)
C27 C29 1.513(6)
C28 H28A 0.9800
C28 H28B 0.9800
C28 H28C 0.9800
C29 H29A 0.9800
C29 H29B 0.9800
C29 H29C 0.9800
C30 H30 1.0000
C30 C31 1.517(6)
C30 C32 1.515(6)
C31 H31A 0.9800
C31 H31B 0.9800
C31 H31C 0.9800
C32 H32A 0.9800
C32 H32B 0.9800
C32 H32C 0.9800

loop_
_geom_torsion_atom_site_label_1
_geom_torsion_atom_site_label_2
_geom_torsion_atom_site_label_3
_geom_torsion_atom_site_label_4
_geom_torsion
Ir1 P1 C1 C2 -58.4(4)
Ir1 P1 C1 C3 65.1(4)
Ir1 P1 C4 C5 164.1(4)
Ir1 P1 C4 C6 36.2(5)
Ir1 P1 C7 C8 165.6(4)
Ir1 P1 C7 C20 -16.2(3)
Ir1 P2 C17 C16 -168.2(4)
Ir1 P2 C17 C18 16.1(3)
Ir1 P2 C27 C28 -45.7(4)
Ir1 P2 C27 C29 -171.5(3)
Ir1 P2 C30 C31 -74.1(4)
Ir1 P2 C30 C32 50.1(4)
Ir1 C19 C20 C7 14.5(4)
Ir1 C19 C20 C11 -171.6(3)
Ir1 C19 C26 C21 179.9(3)
Ir1 C19 C26 C25 0.2(5)
P1 C7 C8 C9 176.3(3)
P1 C7 C20 C11 -170.6(3)
P1 C7 C20 C19 3.0(5)
P2 C17 C18 C13 170.4(3)
P2 C17 C18 C19 -4.3(5)
C1 P1 C4 C5 -63.8(5)
C1 P1 C4 C6 168.2(4)
C1 P1 C7 C8 44.7(4)
C1 P1 C7 C20 -137.1(3)
C4 P1 C1 C2 166.1(4)
C4 P1 C1 C3 -70.4(5)
C4 P1 C7 C8 -65.3(4)
C4 P1 C7 C20 112.8(3)
C7 P1 C1 C2 52.8(4)
C7 P1 C1 C3 176.2(4)
C7 P1 C4 C5 47.7(5)
C7 P1 C4 C6 -80.3(5)
C7 C8 C9 C10 -3.6(6)
C8 C7 C20 C11 7.7(6)
C8 C7 C20 C19 -178.6(3)
C8 C9 C10 C11 3.1(6)
C9 C10 C11 C12 -173.3(4)
C9 C10 C11 C20 2.8(6)
C10 C11 C12 C13 -125.2(4)
C10 C11 C12 C21 123.8(4)
C10 C11 C20 C7 -8.3(5)
C10 C11 C20 C19 177.7(3)
C11 C12 C13 C14 126.1(4)
C11 C12 C13 C18 -57.4(4)
C11 C12 C21 C22 -124.2(4)
C11 C12 C21 C26 56.4(4)
C12 C11 C20 C7 168.3(4)
C12 C11 C20 C19 -5.7(4)
C12 C13 C14 C15 175.2(4)
C12 C13 C18 C17 -171.1(3)
C12 C13 C18 C19 3.8(5)
C12 C21 C22 C23 -179.3(4)
C12 C21 C26 C19 -0.2(5)
C12 C21 C26 C25 179.5(4)
C13 C12 C21 C22 123.2(4)
C13 C12 C21 C26 -56.1(4)
C13 C14 C15 C16 -3.4(6)
C13 C18 C19 Ir1 172.9(3)
C13 C18 C19 C20 47.2(4)
C13 C18 C19 C26 -58.6(4)
C14 C13 C18 C17 5.6(6)
C14 C13 C18 C19 -179.4(3)
C14 C15 C16 C17 3.2(6)
C15 C16 C17 P2 -174.1(3)
C15 C16 C17 C18 1.4(6)
C16 C17 C18 C13 -5.8(6)
C16 C17 C18 C19 179.6(4)
C17 P2 C27 C28 69.7(4)
C17 P2 C27 C29 -56.1(4)
C17 P2 C30 C31 173.9(4)
C17 P2 C30 C32 -61.9(4)
C17 C18 C19 Ir1 -12.2(5)
C17 C18 C19 C20 -138.0(4)
C17 C18 C19 C26 116.3(4)
C18 C13 C14 C15 -1.0(6)
C18 C19 C20 C7 139.9(4)
C18 C19 C20 C11 -46.2(4)
C18 C19 C26 C21 55.2(4)
C18 C19 C26 C25 -124.5(4)
C20 C7 C8 C9 -1.8(6)
C20 C11 C12 C13 58.5(4)
C20 C11 C12 C21 -52.6(4)
C20 C19 C26 C21 -55.4(4)
C20 C19 C26 C25 124.9(4)
C21 C12 C13 C14 -123.0(4)
C21 C12 C13 C18 53.5(4)
C21 C22 C23 C24 0.0(6)
C22 C21 C26 C19 -179.6(3)
C22 C21 C26 C25 0.1(6)
C22 C23 C24 C25 -0.1(6)
C23 C24 C25 C26 0.2(7)
C24 C25 C26 C19 179.5(4)
C24 C25 C26 C21 -0.2(6)
C26 C19 C20 C7 -113.8(4)
C26 C19 C20 C11 60.1(4)
C26 C21 C22 C23 0.0(6)
C27 P2 C17 C16 63.4(4)
C27 P2 C17 C18 -112.3(3)
C27 P2 C30 C31 61.4(4)
C27 P2 C30 C32 -174.4(4)
C30 P2 C17 C16 -47.0(4)
C30 P2 C17 C18 137.3(3)
C30 P2 C27 C28 -177.6(3)
C30 P2 C27 C29 56.6(4)
